data_4082905
loop_
_publ_author_name
'Rao, Ying-Li'
'Kusamoto, Tetsuro'
'Sakamoto, Ryota'
'Nishihara, Hiroshi'
'Wang, Suning'

_publ_section_title
;
 Reactivity and Electronic Properties of a Ferrocene Molecule Bearing an
 N,C-Chelated BMes2Unit
;
_journal_issue 7
_journal_name_full Organometallics
_journal_page_first 1787
_journal_paper_doi 10.1021/om500138f
_journal_volume 33
_journal_year 2014
_chemical_formula_sum 'C27 H27 B Fe N2 O'
_chemical_formula_weight 462.17
_chemical_name_systematic
; 
 ? 
;
_space_group_IT_number 4
_symmetry_cell_setting monoclinic
_symmetry_space_group_name_Hall 'P 2yb'
_symmetry_space_group_name_H-M 'P 1 21 1'
_atom_sites_solution_hydrogens geom
_atom_sites_solution_primary direct
_atom_sites_solution_secondary difmap
_audit_creation_method SHELXL-97
_cell_angle_alpha 90.00
_cell_angle_beta 94.357(2)
_cell_angle_gamma 90.00
_cell_formula_units_Z 2
_cell_length_a 7.3325(8)
_cell_length_b 13.0641(14)
_cell_length_c 11.9705(13)
_cell_measurement_reflns_used 2947
_cell_measurement_temperature 180(2)
_cell_measurement_theta_max 22.88
_cell_measurement_theta_min 2.31
_cell_volume 1143.4(2)
_computing_cell_refinement 'Bruker SAINT'
_computing_data_collection 'Bruker APEX2'
_computing_data_reduction 'Bruker SAINT'
_computing_molecular_graphics 'Bruker SHELXTL'
_computing_publication_material 'Bruker SHELXTL'
_computing_structure_refinement 'SHELXL-97 (Sheldrick, 1997)'
_computing_structure_solution 'SHELXS-97 (Sheldrick, 1990)'
_diffrn_ambient_temperature 180(2)
_diffrn_measured_fraction_theta_full 0.993
_diffrn_measured_fraction_theta_max 0.993
_diffrn_measurement_device_type 'Bruker APEX-II CCD'
_diffrn_measurement_method '\f and \w scans'
_diffrn_radiation_monochromator graphite
_diffrn_radiation_source 'fine-focus sealed tube'
_diffrn_radiation_type MoK\a
_diffrn_radiation_wavelength 0.71073
_diffrn_reflns_av_R_equivalents 0.0469
_diffrn_reflns_av_sigmaI/netI 0.0694
_diffrn_reflns_limit_h_max 9
_diffrn_reflns_limit_h_min -9
_diffrn_reflns_limit_k_max 16
_diffrn_reflns_limit_k_min -16
_diffrn_reflns_limit_l_max 15
_diffrn_reflns_limit_l_min -15
_diffrn_reflns_number 12886
_diffrn_reflns_theta_full 27.23
_diffrn_reflns_theta_max 27.23
_diffrn_reflns_theta_min 1.71
_diffrn_standards_number 0
_exptl_absorpt_coefficient_mu 0.681
_exptl_absorpt_correction_T_max 0.9932
_exptl_absorpt_correction_T_min 0.9475
_exptl_absorpt_correction_type multi-scan
_exptl_crystal_colour yellow
_exptl_crystal_density_diffrn 1.342
_exptl_crystal_density_method 'not measured'
_exptl_crystal_description needle
_exptl_crystal_F_000 484
_exptl_crystal_size_max 0.08
_exptl_crystal_size_mid 0.02
_exptl_crystal_size_min 0.01
_refine_diff_density_max 0.251
_refine_diff_density_min -0.322
_refine_diff_density_rms 0.052
_refine_ls_abs_structure_details 'Flack H D (1983), Acta Cryst. A39, 876-881'
_refine_ls_abs_structure_Flack 0.012(14)
_refine_ls_extinction_method none
_refine_ls_goodness_of_fit_ref 0.978
_refine_ls_hydrogen_treatment mixed
_refine_ls_matrix_type full
_refine_ls_number_parameters 297
_refine_ls_number_reflns 5025
_refine_ls_number_restraints 2
_refine_ls_restrained_S_all 0.978
_refine_ls_R_factor_all 0.0567
_refine_ls_R_factor_gt 0.0406
_refine_ls_shift/su_max 0.000
_refine_ls_shift/su_mean 0.000
_refine_ls_structure_factor_coef Fsqd
_refine_ls_weighting_details 'calc w=1/[\s^2^(Fo^2^)+(0.0300P)^2^+0.0000P] where P=(Fo^2^+2Fc^2^)/3'
_refine_ls_weighting_scheme calc
_refine_ls_wR_factor_gt 0.0731
_refine_ls_wR_factor_ref 0.0796
_reflns_number_gt 4079
_reflns_number_total 5025
_reflns_threshold_expression >2sigma(I)
_cod_data_source_file om500138f_si_002.cif
_cod_data_source_block compound2
_cod_depositor_comments
;
The following automatic conversions were performed:

'_symmetry_cell_setting' value 'Monoclinic' changed to 'monoclinic'
according to
/usr/data/users/saulius/automatic-downloads/rss-feeds/ACS/lib/dictionaries/cif_core.dic
dictionary named 'cif_core.dic' version 2.4.2 from 2011-04-26.

Automatic conversion script
Id: cif_fix_values 2281 2013-09-26 08:29:07Z andrius 

 Adding full bibliography for 4082905.cif.
;
_cod_original_sg_symbol_H-M P2(1)
_cod_database_code 4082905

loop_
_symmetry_equiv_pos_as_xyz
'x, y, z'
'-x, y+1/2, -z'

loop_
_atom_site_label
_atom_site_type_symbol
_atom_site_fract_x
_atom_site_fract_y
_atom_site_fract_z
_atom_site_U_iso_or_equiv
_atom_site_adp_type
_atom_site_occupancy
_atom_site_symmetry_multiplicity
_atom_site_calc_flag
_atom_site_refinement_flags
Fe1 Fe 0.06949(5) 0.25513(3) 0.16256(3) 0.02553(11) Uani 1 1 d .
O1 O -0.0950(3) 0.53492(16) 0.14204(17) 0.0301(5) Uani 1 1 d D
B1 B 0.0719(4) 0.4970(3) 0.1749(3) 0.0251(7) Uani 1 1 d .
C1 C -0.0689(4) 0.1202(2) 0.1643(3) 0.0380(8) Uani 1 1 d .
H1A H -0.0589 0.0623 0.1104 0.046 Uiso 1 1 calc R
C12 C 0.0875(4) 0.2934(2) -0.2320(2) 0.0361(8) Uani 1 1 d .
H12A H 0.2079 0.3119 -0.1967 0.054 Uiso 1 1 calc R
H12B H 0.0776 0.3169 -0.3100 0.054 Uiso 1 1 calc R
H12C H 0.0725 0.2189 -0.2300 0.054 Uiso 1 1 calc R
C2 C -0.1924(4) 0.2035(2) 0.1514(3) 0.0362(8) Uani 1 1 d .
H2A H -0.2855 0.2146 0.0871 0.043 Uiso 1 1 calc R
C3 C -0.1609(4) 0.2679(3) 0.2462(2) 0.0348(8) Uani 1 1 d .
H3A H -0.2275 0.3328 0.2604 0.042 Uiso 1 1 calc R
C4 C -0.0169(4) 0.2247(2) 0.3167(3) 0.0365(8) Uani 1 1 d .
H4A H 0.0359 0.2536 0.3895 0.044 Uiso 1 1 calc R
C5 C 0.0385(4) 0.1335(2) 0.2657(3) 0.0387(8) Uani 1 1 d .
H5A H 0.1383 0.0867 0.2960 0.046 Uiso 1 1 calc R
C6 C 0.1543(4) 0.3992(2) 0.1221(2) 0.0240(6) Uani 1 1 d .
C7 C 0.0976(4) 0.3391(2) 0.0225(2) 0.0257(6) Uani 1 1 d .
C8 C 0.2097(3) 0.2491(3) 0.0215(2) 0.0308(6) Uani 1 1 d .
H8A H 0.2004 0.1938 -0.0364 0.037 Uiso 1 1 calc R
C9 C 0.3336(3) 0.2514(3) 0.1184(2) 0.0332(6) Uani 1 1 d .
H9A H 0.4268 0.1980 0.1409 0.040 Uiso 1 1 calc R
C10 C 0.3013(4) 0.3425(2) 0.1779(3) 0.0294(7) Uani 1 1 d .
H10A H 0.3675 0.3626 0.2508 0.035 Uiso 1 1 calc R
C11 C -0.0528(4) 0.3653(2) -0.0595(2) 0.0242(6) Uani 1 1 d .
C13 C -0.3053(4) 0.4277(2) -0.1356(2) 0.0283(7) Uani 1 1 d .
C14 C -0.4724(4) 0.4767(2) -0.1588(3) 0.0332(7) Uani 1 1 d .
H14A H -0.5358 0.5069 -0.1009 0.040 Uiso 1 1 calc R
C15 C -0.5427(5) 0.4798(2) -0.2688(3) 0.0386(8) Uani 1 1 d .
H15A H -0.6557 0.5138 -0.2867 0.046 Uiso 1 1 calc R
C16 C -0.4525(5) 0.4343(2) -0.3548(3) 0.0385(8) Uani 1 1 d .
H16A H -0.5051 0.4381 -0.4297 0.046 Uiso 1 1 calc R
C17 C -0.2880(5) 0.3839(2) -0.3326(2) 0.0366(8) Uani 1 1 d .
H17A H -0.2266 0.3518 -0.3903 0.044 Uiso 1 1 calc R
C18 C -0.2170(4) 0.3825(2) -0.2217(2) 0.0269(6) Uani 1 1 d .
C19 C 0.1909(4) 0.5543(2) 0.2724(2) 0.0247(6) Uani 1 1 d .
C20 C 0.3559(4) 0.6009(2) 0.2503(2) 0.0294(7) Uani 1 1 d .
C21 C 0.4658(4) 0.6471(2) 0.3357(3) 0.0343(8) Uani 1 1 d .
H21A H 0.5786 0.6771 0.3192 0.041 Uiso 1 1 calc R
C22 C 0.4134(5) 0.6499(2) 0.4450(3) 0.0366(8) Uani 1 1 d .
C23 C 0.2498(4) 0.6052(2) 0.4665(2) 0.0327(7) Uani 1 1 d .
H23A H 0.2127 0.6064 0.5408 0.039 Uiso 1 1 calc R
C24 C 0.1363(4) 0.5580(2) 0.3828(2) 0.0292(7) Uani 1 1 d .
C25 C -0.0406(4) 0.5111(3) 0.4133(3) 0.0426(9) Uani 1 1 d .
H25A H -0.0629 0.5302 0.4903 0.064 Uiso 1 1 calc R
H25B H -0.0330 0.4364 0.4076 0.064 Uiso 1 1 calc R
H25C H -0.1412 0.5362 0.3619 0.064 Uiso 1 1 calc R
C26 C 0.5344(5) 0.7021(3) 0.5363(3) 0.0511(10) Uani 1 1 d .
H26A H 0.4693 0.7607 0.5655 0.077 Uiso 1 1 calc R
H26B H 0.6468 0.7260 0.5054 0.077 Uiso 1 1 calc R
H26C H 0.5653 0.6535 0.5971 0.077 Uiso 1 1 calc R
C27 C 0.4192(5) 0.6048(3) 0.1330(3) 0.0450(9) Uani 1 1 d .
H27A H 0.4767 0.6711 0.1208 0.068 Uiso 1 1 calc R
H27B H 0.3139 0.5958 0.0784 0.068 Uiso 1 1 calc R
H27C H 0.5080 0.5499 0.1237 0.068 Uiso 1 1 calc R
N1 N -0.2003(3) 0.41676(17) -0.03481(19) 0.0269(6) Uani 1 1 d .
N2 N -0.0548(3) 0.34187(17) -0.17142(19) 0.0272(6) Uani 1 1 d .
H1C H -0.144(4) 0.497(2) 0.091(2) 0.036(10) Uiso 1 1 d D

loop_
_atom_site_aniso_label
_atom_site_aniso_U_11
_atom_site_aniso_U_22
_atom_site_aniso_U_33
_atom_site_aniso_U_23
_atom_site_aniso_U_13
_atom_site_aniso_U_12
Fe1 0.01992(18) 0.0254(2) 0.0312(2) 0.0009(2) 0.00118(15) 0.0021(2)
O1 0.0307(11) 0.0293(12) 0.0293(12) -0.0060(10) -0.0039(9) 0.0079(10)
B1 0.0238(17) 0.0240(17) 0.0281(19) 0.0053(14) 0.0057(14) -0.0049(14)
C1 0.0348(19) 0.0315(18) 0.048(2) -0.0020(16) 0.0068(16) -0.0066(14)
C12 0.0439(19) 0.0359(17) 0.0302(17) -0.0030(13) 0.0147(15) -0.0026(14)
C2 0.0210(16) 0.0423(19) 0.045(2) 0.0028(16) 0.0024(14) -0.0061(14)
C3 0.0254(14) 0.035(2) 0.0459(18) -0.0002(17) 0.0148(13) 0.0015(16)
C4 0.0375(18) 0.041(2) 0.0315(18) 0.0044(14) 0.0057(14) -0.0036(14)
C5 0.0384(19) 0.0292(18) 0.049(2) 0.0089(15) 0.0045(16) 0.0032(14)
C6 0.0205(14) 0.0219(16) 0.0302(16) -0.0002(12) 0.0053(12) -0.0014(12)
C7 0.0214(15) 0.0264(16) 0.0296(17) -0.0014(13) 0.0047(12) -0.0010(12)
C8 0.0245(13) 0.0299(15) 0.0390(16) -0.0010(19) 0.0101(12) 0.0029(18)
C9 0.0187(12) 0.0290(15) 0.0524(18) 0.002(2) 0.0064(12) 0.0062(18)
C10 0.0187(15) 0.0336(18) 0.0353(18) -0.0022(14) -0.0012(13) -0.0008(13)
C11 0.0301(15) 0.0207(15) 0.0223(15) -0.0014(12) 0.0043(12) -0.0013(13)
C13 0.0329(17) 0.0226(16) 0.0290(17) 0.0005(13) 0.0001(14) -0.0026(13)
C14 0.0347(18) 0.0305(18) 0.0341(19) -0.0024(14) 0.0000(14) 0.0018(14)
C15 0.045(2) 0.0301(18) 0.039(2) -0.0013(15) -0.0085(16) 0.0018(15)
C16 0.051(2) 0.0297(18) 0.033(2) 0.0019(15) -0.0108(16) -0.0054(16)
C17 0.058(2) 0.0285(17) 0.0234(17) -0.0025(14) 0.0042(15) -0.0094(16)
C18 0.0352(17) 0.0195(14) 0.0259(16) 0.0001(13) 0.0005(13) -0.0065(13)
C19 0.0247(14) 0.0261(15) 0.0230(15) 0.0015(13) -0.0010(12) 0.0051(13)
C20 0.0301(17) 0.0288(17) 0.0293(17) 0.0011(13) 0.0026(13) 0.0001(13)
C21 0.0325(18) 0.0324(18) 0.037(2) 0.0000(15) -0.0031(15) -0.0044(14)
C22 0.048(2) 0.0266(17) 0.0329(19) -0.0034(14) -0.0143(16) 0.0064(15)
C23 0.0426(19) 0.0320(18) 0.0226(16) -0.0015(14) -0.0028(14) 0.0061(15)
C24 0.0319(16) 0.0277(16) 0.0281(16) 0.0008(14) 0.0026(13) 0.0050(14)
C25 0.043(2) 0.051(2) 0.035(2) -0.0035(16) 0.0127(16) -0.0043(16)
C26 0.058(2) 0.049(2) 0.043(2) -0.0033(17) -0.0189(18) -0.0035(19)
C27 0.044(2) 0.057(2) 0.035(2) -0.0027(18) 0.0076(16) -0.0120(19)
N1 0.0261(13) 0.0293(14) 0.0251(14) -0.0013(11) 0.0000(11) 0.0023(11)
N2 0.0340(14) 0.0224(13) 0.0259(14) -0.0023(10) 0.0061(11) -0.0017(11)

loop_
_atom_type_symbol
_atom_type_description
_atom_type_scat_dispersion_real
_atom_type_scat_dispersion_imag
_atom_type_scat_source
C C 0.0033 0.0016 'International Tables Vol C Tables 4.2.6.8 and 6.1.1.4'
H H 0.0000 0.0000 'International Tables Vol C Tables 4.2.6.8 and 6.1.1.4'
B B 0.0013 0.0007 'International Tables Vol C Tables 4.2.6.8 and 6.1.1.4'
Fe Fe 0.3463 0.8444 'International Tables Vol C Tables 4.2.6.8 and 6.1.1.4'
N N 0.0061 0.0033 'International Tables Vol C Tables 4.2.6.8 and 6.1.1.4'
O O 0.0106 0.0060 'International Tables Vol C Tables 4.2.6.8 and 6.1.1.4'

loop_
_geom_angle_atom_site_label_1
_geom_angle_atom_site_label_2
_geom_angle_atom_site_label_3
_geom_angle
C7 Fe1 C2 106.29(12)
C7 Fe1 C5 161.28(12)
C2 Fe1 C5 68.39(13)
C7 Fe1 C3 120.21(12)
C2 Fe1 C3 40.83(12)
C5 Fe1 C3 68.30(13)
C7 Fe1 C4 156.02(11)
C2 Fe1 C4 68.72(13)
C5 Fe1 C4 40.63(12)
C3 Fe1 C4 40.76(12)
C7 Fe1 C1 124.04(13)
C2 Fe1 C1 40.79(12)
C5 Fe1 C1 40.39(13)
C3 Fe1 C1 68.44(14)
C4 Fe1 C1 68.39(13)
C7 Fe1 C8 41.29(12)
C2 Fe1 C8 117.72(13)
C5 Fe1 C8 123.85(14)
C3 Fe1 C8 153.91(11)
C4 Fe1 C8 162.21(12)
C1 Fe1 C8 104.93(14)
C7 Fe1 C10 68.64(11)
C2 Fe1 C10 165.33(12)
C5 Fe1 C10 120.80(13)
C3 Fe1 C10 128.73(13)
C4 Fe1 C10 109.95(12)
C1 Fe1 C10 153.47(12)
C8 Fe1 C10 68.22(12)
C7 Fe1 C9 68.98(12)
C2 Fe1 C9 152.11(13)
C5 Fe1 C9 106.84(14)
C3 Fe1 C9 165.09(11)
C4 Fe1 C9 126.55(12)
C1 Fe1 C9 117.67(15)
C8 Fe1 C9 40.56(10)
C10 Fe1 C9 40.53(13)
C7 Fe1 C6 41.99(11)
C2 Fe1 C6 126.27(12)
C5 Fe1 C6 155.38(12)
C3 Fe1 C6 108.60(13)
C4 Fe1 C6 120.90(12)
C1 Fe1 C6 163.25(12)
C8 Fe1 C6 70.14(13)
C10 Fe1 C6 40.88(11)
C9 Fe1 C6 69.58(14)
B1 O1 H1C 109(2)
O1 B1 C6 123.4(3)
O1 B1 C19 118.4(3)
C6 B1 C19 118.2(3)
C5 C1 C2 108.1(3)
C5 C1 Fe1 69.82(18)
C2 C1 Fe1 69.42(17)
C5 C1 H1A 125.9
C2 C1 H1A 125.9
Fe1 C1 H1A 125.9
N2 C12 H12A 109.5
N2 C12 H12B 109.5
H12A C12 H12B 109.5
N2 C12 H12C 109.5
H12A C12 H12C 109.5
H12B C12 H12C 109.5
C1 C2 C3 107.7(3)
C1 C2 Fe1 69.79(17)
C3 C2 Fe1 69.77(16)
C1 C2 H2A 126.1
C3 C2 H2A 126.1
Fe1 C2 H2A 126.1
C4 C3 C2 108.0(3)
C4 C3 Fe1 69.62(16)
C2 C3 Fe1 69.40(16)
C4 C3 H3A 126.0
C2 C3 H3A 126.0
Fe1 C3 H3A 126.0
C5 C4 C3 107.6(3)
C5 C4 Fe1 69.70(18)
C3 C4 Fe1 69.61(16)
C5 C4 H4A 126.2
C3 C4 H4A 126.2
Fe1 C4 H4A 126.2
C1 C5 C4 108.5(3)
C1 C5 Fe1 69.78(18)
C4 C5 Fe1 69.67(17)
C1 C5 H5A 125.7
C4 C5 H5A 125.7
Fe1 C5 H5A 125.7
C10 C6 C7 105.1(2)
C10 C6 B1 122.3(3)
C7 C6 B1 132.3(3)
C10 C6 Fe1 69.26(16)
C7 C6 Fe1 68.08(15)
B1 C6 Fe1 121.32(19)
C8 C7 C11 126.2(3)
C8 C7 C6 108.6(2)
C11 C7 C6 125.2(2)
C8 C7 Fe1 69.99(15)
C11 C7 Fe1 124.32(19)
C6 C7 Fe1 69.94(16)
C9 C8 C7 107.9(3)
C9 C8 Fe1 69.81(15)
C7 C8 Fe1 68.72(16)
C9 C8 H8A 126.1
C7 C8 H8A 126.1
Fe1 C8 H8A 126.1
C10 C9 C8 108.0(3)
C10 C9 Fe1 69.66(15)
C8 C9 Fe1 69.63(14)
C10 C9 H9A 126.0
C8 C9 H9A 126.0
Fe1 C9 H9A 126.0
C9 C10 C6 110.4(3)
C9 C10 Fe1 69.81(16)
C6 C10 Fe1 69.86(16)
C9 C10 H10A 124.7
C6 C10 H10A 124.7
Fe1 C10 H10A 124.7
N1 C11 N2 112.5(2)
N1 C11 C7 123.8(2)
N2 C11 C7 123.7(2)
N1 C13 C18 110.0(3)
N1 C13 C14 130.0(3)
C18 C13 C14 120.0(3)
C15 C14 C13 117.7(3)
C15 C14 H14A 121.2
C13 C14 H14A 121.2
C14 C15 C16 121.9(3)
C14 C15 H15A 119.1
C16 C15 H15A 119.1
C17 C16 C15 121.1(3)
C17 C16 H16A 119.5
C15 C16 H16A 119.5
C16 C17 C18 116.6(3)
C16 C17 H17A 121.7
C18 C17 H17A 121.7
C17 C18 C13 122.8(3)
C17 C18 N2 131.4(3)
C13 C18 N2 105.8(2)
C20 C19 C24 118.3(3)
C20 C19 B1 120.0(2)
C24 C19 B1 121.7(2)
C21 C20 C19 120.8(3)
C21 C20 C27 117.8(3)
C19 C20 C27 121.4(3)
C20 C21 C22 121.1(3)
C20 C21 H21A 119.4
C22 C21 H21A 119.4
C23 C22 C21 118.1(3)
C23 C22 C26 121.8(3)
C21 C22 C26 120.1(3)
C22 C23 C24 122.3(3)
C22 C23 H23A 118.8
C24 C23 H23A 118.8
C23 C24 C19 119.4(3)
C23 C24 C25 118.9(3)
C19 C24 C25 121.7(3)
C24 C25 H25A 109.5
C24 C25 H25B 109.5
H25A C25 H25B 109.5
C24 C25 H25C 109.5
H25A C25 H25C 109.5
H25B C25 H25C 109.5
C22 C26 H26A 109.5
C22 C26 H26B 109.5
H26A C26 H26B 109.5
C22 C26 H26C 109.5
H26A C26 H26C 109.5
H26B C26 H26C 109.5
C20 C27 H27A 109.5
C20 C27 H27B 109.5
H27A C27 H27B 109.5
C20 C27 H27C 109.5
H27A C27 H27C 109.5
H27B C27 H27C 109.5
C11 N1 C13 105.4(2)
C11 N2 C18 106.3(2)
C11 N2 C12 128.8(2)
C18 N2 C12 124.7(2)

loop_
_geom_bond_atom_site_label_1
_geom_bond_atom_site_label_2
_geom_bond_distance
Fe1 C7 2.027(3)
Fe1 C2 2.030(3)
Fe1 C5 2.036(3)
Fe1 C3 2.035(3)
Fe1 C4 2.035(3)
Fe1 C1 2.035(3)
Fe1 C8 2.044(3)
Fe1 C10 2.044(3)
Fe1 C9 2.046(2)
Fe1 C6 2.052(3)
O1 B1 1.351(4)
O1 H1C 0.85(3)
B1 C6 1.566(4)
B1 C19 1.590(4)
C1 C5 1.405(4)
C1 C2 1.417(4)
C1 H1A 1.0000
C12 N2 1.460(3)
C12 H12A 0.9800
C12 H12B 0.9800
C12 H12C 0.9800
C2 C3 1.418(4)
C2 H2A 1.0000
C3 C4 1.418(4)
C3 H3A 1.0000
C4 C5 1.413(4)
C4 H4A 1.0000
C5 H5A 1.0000
C6 C10 1.431(4)
C6 C7 1.462(4)
C7 C8 1.435(4)
C7 C11 1.461(4)
C8 C9 1.418(4)
C8 H8A 1.0000
C9 C10 1.417(5)
C9 H9A 1.0000
C10 H10A 1.0000
C11 N1 1.325(3)
C11 N2 1.373(3)
C13 N1 1.388(4)
C13 C18 1.390(4)
C13 C14 1.392(4)
C14 C15 1.377(4)
C14 H14A 0.9500
C15 C16 1.398(4)
C15 H15A 0.9500
C16 C17 1.382(4)
C16 H16A 0.9500
C17 C18 1.390(4)
C17 H17A 0.9500
C18 N2 1.396(4)
C19 C20 1.398(4)
C19 C24 1.410(4)
C20 C21 1.390(4)
C20 C27 1.514(4)
C21 C22 1.392(4)
C21 H21A 0.9500
C22 C23 1.376(4)
C22 C26 1.516(4)
C23 C24 1.396(4)
C23 H23A 0.9500
C24 C25 1.504(4)
C25 H25A 0.9800
C25 H25B 0.9800
C25 H25C 0.9800
C26 H26A 0.9800
C26 H26B 0.9800
C26 H26C 0.9800
C27 H27A 0.9800
C27 H27B 0.9800
C27 H27C 0.9800
